data_7124787
loop_
_publ_author_name
'Chen, Ling'
'Cao, Jian'
'Xu, Zheng'
'Zheng, Zhan-Jiang'
'Cui, Yu-Ming'
'Xu, Li-Wen'

_publ_section_title
;
 Lewis acid catalyzed [2+2] cycloaddition of ynamides and propargyl silyl
 ethers: synthesis of alkylidenecyclobutenones and their reactivity in
 ring-opening and ring expansion.
;
_journal_issue 61
_journal_name_full 'Chemical communications (Cambridge, England)'
_journal_page_first 9574
_journal_page_last 9577
_journal_paper_doi 10.1039/c6cc04648g
_journal_volume 52
_journal_year 2016
_chemical_formula_sum 'C33 H31 N O'
_chemical_formula_weight 457.59
_space_group_IT_number 2
_space_group_name_Hall '-P 1'
_space_group_name_H-M_alt 'P -1'
_symmetry_cell_setting triclinic
_symmetry_space_group_name_H-M 'P -1'
_atom_sites_solution_hydrogens geom
_atom_sites_solution_primary direct
_atom_sites_solution_secondary difmap
_audit_creation_method SHELXL-97
_audit_update_record
;
2016-01-10 deposited with the CCDC.
2016-07-04 downloaded from the CCDC.
;
_cell_angle_alpha 92.269(9)
_cell_angle_beta 93.742(9)
_cell_angle_gamma 99.428(9)
_cell_formula_units_Z 2
_cell_length_a 9.688(3)
_cell_length_b 9.724(3)
_cell_length_c 14.142(4)
_cell_measurement_reflns_used 9809
_cell_measurement_temperature 296(2)
_cell_measurement_theta_max 26.79
_cell_measurement_theta_min 3.09
_cell_volume 1309.8(7)
_computing_cell_refinement 'Bruker SAINT'
_computing_data_collection 'Bruker APEX2'
_computing_data_reduction 'Bruker SAINT'
_computing_molecular_graphics 'Bruker SHELXTL'
_computing_publication_material 'Bruker SHELXTL'
_computing_structure_refinement 'SHELXL-97 (Sheldrick, 2008)'
_computing_structure_solution 'SHELXS-97 (Sheldrick, 2008)'
_diffrn_ambient_temperature 296(2)
_diffrn_measured_fraction_theta_full 0.998
_diffrn_measured_fraction_theta_max 0.998
_diffrn_measurement_device_type 'Bruker APEX-II CCD'
_diffrn_measurement_method '\f and \w scans'
_diffrn_radiation_monochromator graphite
_diffrn_radiation_source 'fine-focus sealed tube'
_diffrn_radiation_type MoK\a
_diffrn_radiation_wavelength 0.71073
_diffrn_reflns_av_R_equivalents 0.0257
_diffrn_reflns_av_sigmaI/netI 0.0228
_diffrn_reflns_limit_h_max 11
_diffrn_reflns_limit_h_min -11
_diffrn_reflns_limit_k_max 11
_diffrn_reflns_limit_k_min -11
_diffrn_reflns_limit_l_max 17
_diffrn_reflns_limit_l_min -17
_diffrn_reflns_number 23101
_diffrn_reflns_theta_full 25.50
_diffrn_reflns_theta_max 25.50
_diffrn_reflns_theta_min 3.09
_exptl_absorpt_coefficient_mu 0.069
_exptl_absorpt_correction_T_max 0.9853
_exptl_absorpt_correction_T_min 0.9695
_exptl_absorpt_correction_type multi-scan
_exptl_absorpt_process_details sadabs
_exptl_crystal_colour colorless
_exptl_crystal_density_diffrn 1.160
_exptl_crystal_density_method 'not measured'
_exptl_crystal_description block
_exptl_crystal_F_000 488
_exptl_crystal_size_max 0.45
_exptl_crystal_size_mid 0.38
_exptl_crystal_size_min 0.22
_refine_diff_density_max 0.685
_refine_diff_density_min -0.329
_refine_diff_density_rms 0.045
_refine_ls_extinction_method none
_refine_ls_goodness_of_fit_ref 1.074
_refine_ls_hydrogen_treatment constr
_refine_ls_matrix_type full
_refine_ls_number_parameters 318
_refine_ls_number_reflns 4855
_refine_ls_number_restraints 4
_refine_ls_restrained_S_all 1.083
_refine_ls_R_factor_all 0.0996
_refine_ls_R_factor_gt 0.0769
_refine_ls_shift/su_max 0.003
_refine_ls_shift/su_mean 0.000
_refine_ls_structure_factor_coef Fsqd
_refine_ls_weighting_details 'calc w=1/[\s^2^(Fo^2^)+(0.1263P)^2^+0.6303P] where P=(Fo^2^+2Fc^2^)/3'
_refine_ls_weighting_scheme calc
_refine_ls_wR_factor_gt 0.2243
_refine_ls_wR_factor_ref 0.2430
_reflns_number_gt 3543
_reflns_number_total 4855
_reflns_threshold_expression >2sigma(I)
_cod_data_source_file c6cc04648g2.cif
_cod_data_source_block mo51212a
_cod_depositor_comments
;
The following automatic conversions were performed:

data item '_symmetry_cell_setting' value 'Triclinic' was changed to
'triclinic' in accordance with the
/home/saulius/struct/COD-crude-data/automatic-downloads/DataCite-retrospective/RSC/depositions/lib/dictionaries/cif_core.dic
dictionary named 'cif_core.dic' version 2.4.2 last updated on
2011-04-26.

Automatic conversion script
Id: cif_fix_values 6909 2019-04-08 15:41:33Z antanas 
;
_cod_original_cell_volume 1309.7(7)
_cod_original_sg_symbol_H-M P-1
_cod_database_code 7124787

loop_
_symmetry_equiv_pos_as_xyz
'x, y, z'
'-x, -y, -z'

loop_
_atom_site_label
_atom_site_type_symbol
_atom_site_fract_x
_atom_site_fract_y
_atom_site_fract_z
_atom_site_U_iso_or_equiv
_atom_site_adp_type
_atom_site_occupancy
_atom_site_symmetry_multiplicity
_atom_site_calc_flag
_atom_site_refinement_flags
C1 C 0.0458(3) 0.7180(3) 0.37592(19) 0.0605(8) Uani 1 1 d .
H1A H -0.0551 0.7145 0.3693 0.073 Uiso 1 1 calc R
H1B H 0.0682 0.6429 0.3356 0.073 Uiso 1 1 calc R
C2 C 0.1176(3) 0.8569(3) 0.34269(17) 0.0472(6) Uani 1 1 d .
C3 C 0.1922(2) 0.8646(2) 0.25267(17) 0.0429(6) Uani 1 1 d .
C4 C 0.3365(3) 0.9533(3) 0.26645(18) 0.0543(7) Uani 1 1 d .
C5 C 0.2699(4) 1.1404(3) 0.1855(3) 0.0826(11) Uani 1 1 d .
H5A H 0.1771 1.1077 0.2059 0.099 Uiso 1 1 calc R
H5B H 0.2686 1.1182 0.1179 0.099 Uiso 1 1 calc R
C6 C 0.1332(2) 0.8072(2) 0.16855(17) 0.0410(6) Uani 1 1 d .
C7 C 0.0895(3) 0.6958(3) 0.47747(19) 0.0514(7) Uani 1 1 d .
C8 C 0.1748(4) 0.6029(4) 0.5031(3) 0.0791(10) Uani 1 1 d .
H8 H 0.2077 0.5494 0.4564 0.095 Uiso 1 1 calc R
C9 C 0.2141(4) 0.5866(5) 0.5995(4) 0.0974(14) Uani 1 1 d .
H9 H 0.2730 0.5237 0.6164 0.117 Uiso 1 1 calc R
C10 C 0.1640(6) 0.6648(5) 0.6673(3) 0.1086(15) Uani 1 1 d .
H10 H 0.1897 0.6560 0.7310 0.130 Uiso 1 1 calc R
C11 C 0.0771(5) 0.7551(5) 0.6428(3) 0.0989(13) Uani 1 1 d .
H11 H 0.0414 0.8061 0.6897 0.119 Uiso 1 1 calc R
C12 C 0.0414(4) 0.7716(3) 0.5495(2) 0.0686(8) Uani 1 1 d .
H12 H -0.0169 0.8357 0.5340 0.082 Uiso 1 1 calc R
C13 C -0.0165(3) 0.7380(3) 0.15698(17) 0.0451(6) Uani 1 1 d .
C14 C -0.0527(3) 0.6061(3) 0.11198(19) 0.0560(7) Uani 1 1 d .
H14 H 0.0167 0.5619 0.0881 0.067 Uiso 1 1 calc R
C15 C -0.1903(4) 0.5402(4) 0.1024(3) 0.0774(10) Uani 1 1 d .
H15 H -0.2138 0.4512 0.0733 0.093 Uiso 1 1 calc R
C16 C -0.2928(4) 0.6077(5) 0.1364(3) 0.0915(12) Uani 1 1 d .
H16 H -0.3860 0.5636 0.1298 0.110 Uiso 1 1 calc R
C17 C -0.2601(4) 0.7371(5) 0.1793(3) 0.0879(11) Uani 1 1 d .
H17 H -0.3305 0.7813 0.2018 0.106 Uiso 1 1 calc R
C18 C -0.1224(3) 0.8032(3) 0.1894(2) 0.0645(8) Uani 1 1 d .
H18 H -0.1004 0.8925 0.2182 0.077 Uiso 1 1 calc R
C19 C 0.2100(3) 0.8175(2) 0.08085(17) 0.0453(6) Uani 1 1 d .
C20 C 0.3472(3) 0.7936(3) 0.07956(19) 0.0568(7) Uani 1 1 d .
H20 H 0.3917 0.7663 0.1343 0.068 Uiso 1 1 calc R
C21 C 0.4187(3) 0.8098(4) -0.0017(2) 0.0720(9) Uani 1 1 d .
H21 H 0.5109 0.7940 -0.0011 0.086 Uiso 1 1 calc R
C22 C 0.3546(4) 0.8489(4) -0.0831(2) 0.0767(10) Uani 1 1 d .
H22 H 0.4034 0.8615 -0.1375 0.092 Uiso 1 1 calc R
C23 C 0.2184(4) 0.8693(3) -0.0838(2) 0.0748(10) Uani 1 1 d .
H23 H 0.1742 0.8943 -0.1393 0.090 Uiso 1 1 calc R
C24 C 0.1447(3) 0.8534(3) -0.00289(19) 0.0590(7) Uani 1 1 d .
H24 H 0.0517 0.8667 -0.0047 0.071 Uiso 1 1 calc R
C25 C 0.4447(3) 0.8945(4) 0.3265(2) 0.0617(8) Uani 1 1 d .
C26 C 0.4264(3) 0.7577(4) 0.3479(2) 0.0733(9) Uani 1 1 d .
H26 H 0.3468 0.6977 0.3225 0.088 Uiso 1 1 calc R
C27 C 0.5246(4) 0.7055(5) 0.4070(3) 0.0988(13) Uani 1 1 d .
H27 H 0.5098 0.6117 0.4206 0.119 Uiso 1 1 calc R
C28 C 0.6413(4) 0.7913(7) 0.4445(3) 0.1117(17) Uani 1 1 d .
H28 H 0.7055 0.7577 0.4856 0.134 Uiso 1 1 calc R
C29 C 0.6634(4) 0.9275(6) 0.4214(3) 0.1107(16) Uani 1 1 d .
H29 H 0.7457 0.9855 0.4446 0.133 Uiso 1 1 calc R
C30 C 0.5666(4) 0.9812(5) 0.3643(3) 0.0922(12) Uani 1 1 d .
H30 H 0.5825 1.0752 0.3510 0.111 Uiso 1 1 calc R
C31 C 0.3074(8) 1.2957(5) 0.2046(4) 0.137(2) Uani 1 1 d DU
H31 H 0.3965 1.3206 0.1754 0.164 Uiso 1 1 calc R
C32 C 0.3391(13) 1.3414(8) 0.2997(6) 0.258(6) Uani 1 1 d DU
H32A H 0.3998 1.4303 0.3033 0.388 Uiso 1 1 calc R
H32B H 0.3852 1.2749 0.3322 0.388 Uiso 1 1 calc R
H32C H 0.2540 1.3505 0.3288 0.388 Uiso 1 1 calc R
C33 C 0.2120(9) 1.3673(6) 0.1509(5) 0.184(3) Uani 1 1 d DU
H33A H 0.1195 1.3432 0.1722 0.276 Uiso 1 1 calc R
H33B H 0.2106 1.3400 0.0848 0.276 Uiso 1 1 calc R
H33C H 0.2424 1.4663 0.1598 0.276 Uiso 1 1 calc R
N1 N 0.3710(3) 1.0718(3) 0.23561(19) 0.0693(7) Uani 1 1 d .
O1 O 0.1213(2) 0.9636(2) 0.39038(14) 0.0665(6) Uani 1 1 d .

loop_
_atom_site_aniso_label
_atom_site_aniso_U_11
_atom_site_aniso_U_22
_atom_site_aniso_U_33
_atom_site_aniso_U_23
_atom_site_aniso_U_13
_atom_site_aniso_U_12
C1 0.0664(18) 0.0589(17) 0.0483(15) -0.0037(12) 0.0097(13) -0.0134(13)
C2 0.0488(14) 0.0480(14) 0.0419(13) -0.0050(11) 0.0043(11) 0.0014(11)
C3 0.0446(13) 0.0387(12) 0.0427(13) -0.0005(10) 0.0031(10) 0.0001(10)
C4 0.0625(17) 0.0487(15) 0.0446(14) -0.0085(11) 0.0129(12) -0.0126(12)
C5 0.112(3) 0.0489(17) 0.082(2) 0.0040(16) 0.026(2) -0.0089(18)
C6 0.0440(13) 0.0348(12) 0.0438(13) 0.0020(10) 0.0013(10) 0.0060(10)
C7 0.0474(14) 0.0475(14) 0.0563(16) 0.0045(12) 0.0091(12) -0.0038(11)
C8 0.069(2) 0.066(2) 0.106(3) 0.0170(19) 0.0277(19) 0.0113(16)
C9 0.075(2) 0.090(3) 0.128(4) 0.052(3) -0.009(2) 0.010(2)
C10 0.132(4) 0.100(3) 0.081(3) 0.021(3) -0.026(3) -0.007(3)
C11 0.148(4) 0.091(3) 0.054(2) 0.0029(19) 0.005(2) 0.011(3)
C12 0.084(2) 0.0698(19) 0.0522(17) 0.0028(14) 0.0093(15) 0.0109(16)
C13 0.0458(14) 0.0456(14) 0.0420(13) 0.0056(10) -0.0033(10) 0.0040(11)
C14 0.0578(16) 0.0512(15) 0.0543(16) 0.0014(12) -0.0048(12) -0.0013(12)
C15 0.073(2) 0.068(2) 0.078(2) 0.0072(16) -0.0155(17) -0.0206(17)
C16 0.049(2) 0.120(3) 0.094(3) 0.021(2) -0.0097(18) -0.016(2)
C17 0.0476(19) 0.121(3) 0.097(3) 0.007(2) 0.0002(17) 0.021(2)
C18 0.0507(17) 0.0703(19) 0.073(2) 0.0000(15) -0.0016(14) 0.0148(14)
C19 0.0518(15) 0.0401(13) 0.0409(13) -0.0037(10) 0.0017(11) 0.0006(10)
C20 0.0513(16) 0.0675(18) 0.0474(15) -0.0066(13) 0.0029(12) 0.0001(13)
C21 0.0620(19) 0.087(2) 0.0610(19) -0.0125(16) 0.0173(15) -0.0067(16)
C22 0.094(3) 0.074(2) 0.0558(19) -0.0021(15) 0.0282(18) -0.0108(18)
C23 0.113(3) 0.067(2) 0.0433(16) 0.0100(14) 0.0040(17) 0.0108(18)
C24 0.0715(19) 0.0572(17) 0.0490(16) 0.0057(12) 0.0016(13) 0.0137(14)
C25 0.0409(15) 0.085(2) 0.0501(16) -0.0136(14) 0.0023(12) -0.0109(13)
C26 0.0466(17) 0.090(2) 0.078(2) 0.0090(18) -0.0053(14) -0.0035(15)
C27 0.060(2) 0.129(4) 0.105(3) 0.028(3) -0.008(2) 0.009(2)
C28 0.061(2) 0.185(6) 0.085(3) 0.022(3) -0.0112(19) 0.009(3)
C29 0.065(2) 0.150(5) 0.100(3) -0.011(3) -0.039(2) -0.010(3)
C30 0.077(2) 0.099(3) 0.087(3) -0.012(2) -0.005(2) -0.019(2)
C31 0.215(6) 0.062(3) 0.128(4) 0.001(2) -0.025(4) 0.024(3)
C32 0.433(16) 0.124(5) 0.212(7) -0.091(5) -0.134(9) 0.114(8)
C33 0.282(9) 0.099(4) 0.167(6) 0.023(4) -0.068(6) 0.050(5)
N1 0.0785(18) 0.0559(15) 0.0663(16) -0.0011(12) 0.0107(13) -0.0116(13)
O1 0.0877(15) 0.0532(12) 0.0578(12) -0.0099(9) 0.0190(10) 0.0065(10)

loop_
_atom_type_symbol
_atom_type_description
_atom_type_scat_dispersion_real
_atom_type_scat_dispersion_imag
_atom_type_scat_source
C C 0.0033 0.0016 'International Tables Vol C Tables 4.2.6.8 and 6.1.1.4'
H H 0.0000 0.0000 'International Tables Vol C Tables 4.2.6.8 and 6.1.1.4'
N N 0.0061 0.0033 'International Tables Vol C Tables 4.2.6.8 and 6.1.1.4'
O O 0.0106 0.0060 'International Tables Vol C Tables 4.2.6.8 and 6.1.1.4'

loop_
_geom_angle_atom_site_label_1
_geom_angle_atom_site_label_2
_geom_angle_atom_site_label_3
_geom_angle
C7 C1 C2 112.4(2)
O1 C2 C3 118.2(2)
O1 C2 C1 120.6(2)
C3 C2 C1 121.2(2)
C6 C3 C2 123.5(2)
C6 C3 C4 124.2(2)
C2 C3 C4 112.1(2)
N1 C4 C25 118.0(3)
N1 C4 C3 125.8(3)
C25 C4 C3 116.2(2)
N1 C5 C31 109.8(4)
C3 C6 C19 122.0(2)
C3 C6 C13 121.6(2)
C19 C6 C13 116.3(2)
C8 C7 C12 117.4(3)
C8 C7 C1 123.2(3)
C12 C7 C1 119.4(3)
C7 C8 C9 121.2(4)
C10 C9 C8 118.7(4)
C11 C10 C9 120.6(4)
C10 C11 C12 120.3(4)
C11 C12 C7 121.9(4)
C18 C13 C14 118.5(2)
C18 C13 C6 121.3(2)
C14 C13 C6 120.2(2)
C15 C14 C13 120.7(3)
C14 C15 C16 119.2(3)
C17 C16 C15 121.0(3)
C16 C17 C18 119.9(4)
C17 C18 C13 120.6(3)
C20 C19 C24 118.1(2)
C20 C19 C6 122.0(2)
C24 C19 C6 119.9(2)
C21 C20 C19 121.0(3)
C22 C21 C20 120.3(3)
C23 C22 C21 119.4(3)
C22 C23 C24 121.1(3)
C23 C24 C19 119.9(3)
C26 C25 C30 117.8(3)
C26 C25 C4 122.0(2)
C30 C25 C4 120.2(3)
C25 C26 C27 121.5(3)
C28 C27 C26 120.1(5)
C27 C28 C29 119.1(4)
C28 C29 C30 121.5(4)
C29 C30 C25 119.9(4)
C32 C31 C33 116.3(6)
C32 C31 C5 116.0(5)
C33 C31 C5 110.8(5)
C4 N1 C5 121.2(3)

loop_
_geom_bond_atom_site_label_1
_geom_bond_atom_site_label_2
_geom_bond_distance
C1 C7 1.505(4)
C1 C2 1.521(4)
C2 O1 1.209(3)
C2 C3 1.503(3)
C3 C6 1.345(3)
C3 C4 1.514(3)
C4 N1 1.250(4)
C4 C25 1.505(4)
C5 N1 1.438(5)
C5 C31 1.504(5)
C6 C19 1.486(3)
C6 C13 1.491(3)
C7 C8 1.365(5)
C7 C12 1.383(4)
C8 C9 1.413(6)
C9 C10 1.363(7)
C10 C11 1.352(7)
C11 C12 1.364(5)
C13 C18 1.383(4)
C13 C14 1.390(4)
C14 C15 1.376(4)
C15 C16 1.378(6)
C16 C17 1.355(6)
C17 C18 1.379(5)
C19 C20 1.387(4)
C19 C24 1.390(4)
C20 C21 1.381(4)
C21 C22 1.370(5)
C22 C23 1.366(5)
C23 C24 1.388(4)
C25 C26 1.362(5)
C25 C30 1.396(4)
C26 C27 1.396(5)
C27 C28 1.354(6)
C28 C29 1.363(7)
C29 C30 1.378(6)
C31 C32 1.397(8)
C31 C33 1.441(8)
